data_4303496
loop_
_publ_author_name
'Daniel Mendoza-Espinosa'
'Tracy A. Hanna'

_publ_section_title
;
Facile Synthesis of Bismuth(III) and Antimony(III) Complexes Supported by
Silylated Calix[5]arenes.
;
_journal_name_full 'Inorganic Chemistry'
_journal_page_first 10312
_journal_page_last 10325
_journal_paper_doi 10.1021/ic9014477
_journal_volume 48
_journal_year 2009
_chemical_formula_moiety 'C64 H80 O5 Si, 0.5 (C6 H14)'
_chemical_formula_sum 'C67 H87 O5 Si'
_chemical_formula_weight 1000.46
_chemical_name_systematic
; 
 ? 
;
_space_group_IT_number 14
_symmetry_cell_setting monoclinic
_symmetry_space_group_name_Hall '-P 2ybc'
_symmetry_space_group_name_H-M 'P 1 21/c 1'
_atom_sites_solution_hydrogens geom
_atom_sites_solution_primary direct
_atom_sites_solution_secondary difmap
_audit_creation_method SHELXL-97
_cell_angle_alpha 90.00
_cell_angle_beta 120.270(10)
_cell_angle_gamma 90.00
_cell_formula_units_Z 4
_cell_length_a 15.970(4)
_cell_length_b 15.753(4)
_cell_length_c 27.162(5)
_cell_measurement_reflns_used 500
_cell_measurement_temperature 228(2)
_cell_measurement_theta_max 25
_cell_measurement_theta_min 2
_cell_volume 5902(2)
_computing_cell_refinement 'Bruker SMART'
_computing_data_collection 'Bruker SMART'
_computing_data_reduction 'Bruker SAINT'
_computing_molecular_graphics 'Bruker SHELXTL'
_computing_publication_material 'Bruker SHELXTL'
_computing_structure_refinement 'SHELXL-97 (Sheldrick, 1997)'
_computing_structure_solution 'SHELXS-97 (Sheldrick, 1990)'
_diffrn_ambient_temperature 228(2)
_diffrn_detector_area_resol_mean 'not recorded'
_diffrn_measured_fraction_theta_full 0.994
_diffrn_measured_fraction_theta_max 0.994
_diffrn_measurement_device_type 'Bruker SMART 1000'
_diffrn_measurement_method 'phi and omega scans'
_diffrn_radiation_monochromator graphite
_diffrn_radiation_source 'fine-focus sealed tube'
_diffrn_radiation_type MoK\a
_diffrn_radiation_wavelength 0.71073
_diffrn_reflns_av_R_equivalents 0.0848
_diffrn_reflns_av_sigmaI/netI 0.1073
_diffrn_reflns_limit_h_max 15
_diffrn_reflns_limit_h_min -17
_diffrn_reflns_limit_k_max 17
_diffrn_reflns_limit_k_min -17
_diffrn_reflns_limit_l_max 30
_diffrn_reflns_limit_l_min -14
_diffrn_reflns_number 23868
_diffrn_reflns_theta_full 23.28
_diffrn_reflns_theta_max 23.28
_diffrn_reflns_theta_min 1.82
_diffrn_standards_interval_count 'not recorded'
_diffrn_standards_interval_time 'not recorded'
_diffrn_standards_number 'not recorded'
_exptl_absorpt_coefficient_mu 0.088
_exptl_absorpt_correction_T_max 0.9861
_exptl_absorpt_correction_T_min 0.9809
_exptl_absorpt_correction_type multi-scan
_exptl_absorpt_process_details sadabs
_exptl_crystal_colour Colorless
_exptl_crystal_density_diffrn 1.126
_exptl_crystal_density_method 'not measured'
_exptl_crystal_description Block
_exptl_crystal_F_000 2172
_exptl_crystal_size_max 0.22
_exptl_crystal_size_mid 0.17
_exptl_crystal_size_min 0.16
_refine_diff_density_max 0.977
_refine_diff_density_min -0.359
_refine_diff_density_rms 0.070
_refine_ls_extinction_coef 0.0027(6)
_refine_ls_extinction_expression Fc^*^=kFc[1+0.001xFc^2^\l^3^/sin(2\q)]^-1/4^
_refine_ls_extinction_method SHELXL
_refine_ls_goodness_of_fit_ref 1.074
_refine_ls_hydrogen_treatment constr
_refine_ls_matrix_type full
_refine_ls_number_parameters 657
_refine_ls_number_reflns 8460
_refine_ls_number_restraints 49
_refine_ls_restrained_S_all 1.082
_refine_ls_R_factor_all 0.1803
_refine_ls_R_factor_gt 0.1157
_refine_ls_shift/su_max 0.012
_refine_ls_shift/su_mean 0.001
_refine_ls_structure_factor_coef Fsqd
_refine_ls_weighting_details 'calc w=1/[\s^2^(Fo^2^)+(0.0977P)^2^+23.0609P] where P=(Fo^2^+2Fc^2^)/3'
_refine_ls_weighting_scheme calc
_refine_ls_wR_factor_gt 0.2860
_refine_ls_wR_factor_ref 0.3147
_reflns_number_gt 4572
_reflns_number_total 8460
_reflns_threshold_expression >2sigma(I)
_cod_data_source_file ic9014477_si_001_02.cif
_cod_data_source_block tcu207m
_cod_depositor_comments
;
The following automatic conversions were performed:
'_symmetry_cell_setting' value 'Monoclinic' changed to 'monoclinic'
according to '/home/saulius/struct/CIF-dictionaries/cif_core.dic'
dictionary named 'cif_core.dic' version 2.4.1 from 2010-06-29.

Automatic conversion script
Id: cif_fix_enum 1527 2010-12-29 10:47:43Z saulius 
;
_cod_original_sg_symbol_H-M 'P 21/c'
_cod_database_code 4303496

loop_
_symmetry_equiv_pos_as_xyz
'x, y, z'
'-x, y+1/2, -z+1/2'
'-x, -y, -z'
'x, -y-1/2, z-1/2'

loop_
_atom_site_label
_atom_site_type_symbol
_atom_site_fract_x
_atom_site_fract_y
_atom_site_fract_z
_atom_site_U_iso_or_equiv
_atom_site_adp_type
_atom_site_occupancy
_atom_site_symmetry_multiplicity
_atom_site_calc_flag
_atom_site_refinement_flags
_atom_site_disorder_assembly
_atom_site_disorder_group
Si1 Si 0.29002(14) -1.03903(14) -0.19362(9) 0.0459(6) Uani 1 1 d . . .
C1 C 0.2303(5) -1.1830(5) -0.2549(3) 0.0448(19) Uani 1 1 d D . .
C2 C 0.2702(5) -1.2189(5) -0.2850(3) 0.0433(18) Uani 1 1 d D . .
C3 C 0.2102(5) -1.2617(5) -0.3348(3) 0.0489(19) Uani 1 1 d D . .
H3A H 0.2374 -1.2867 -0.3549 0.059 Uiso 1 1 calc R . .
C4 C 0.1098(5) -1.2693(5) -0.3566(3) 0.0479(19) Uani 1 1 d D . .
C5 C 0.0734(5) -1.2333(5) -0.3254(3) 0.0455(19) Uani 1 1 d D . .
H5B H 0.0063 -1.2364 -0.3395 0.055 Uiso 1 1 calc R . .
C6 C 0.1323(5) -1.1917(4) -0.2730(3) 0.0414(18) Uani 1 1 d D . .
C7 C 0.0480(6) -1.3186(5) -0.4114(3) 0.057(2) Uani 1 1 d . . .
C8 C 0.0778(7) -1.3012(7) -0.4554(4) 0.082(3) Uani 1 1 d . . .
H8A H 0.0683 -1.2415 -0.4656 0.123 Uiso 1 1 calc R . .
H8B H 0.0386 -1.3352 -0.4892 0.123 Uiso 1 1 calc R . .
H8C H 0.1457 -1.3156 -0.4397 0.123 Uiso 1 1 calc R . .
C9 C 0.0648(9) -1.4141(7) -0.3968(5) 0.113(4) Uani 1 1 d . . .
H9A H 0.1333 -1.4269 -0.3798 0.169 Uiso 1 1 calc R . .
H9B H 0.0282 -1.4472 -0.4313 0.169 Uiso 1 1 calc R . .
H9C H 0.0435 -1.4282 -0.3701 0.169 Uiso 1 1 calc R . .
C10 C -0.0592(6) -1.2985(8) -0.4381(4) 0.094(4) Uani 1 1 d . . .
H10A H -0.0697 -1.2385 -0.4473 0.141 Uiso 1 1 calc R . .
H10B H -0.0807 -1.3126 -0.4115 0.141 Uiso 1 1 calc R . .
H10C H -0.0957 -1.3315 -0.4727 0.141 Uiso 1 1 calc R . .
C11 C 0.0907(5) -1.1664(5) -0.2357(3) 0.0466(19) Uani 1 1 d . . .
H11A H 0.1417 -1.1738 -0.1958 0.056 Uiso 1 1 calc R . .
H11B H 0.0387 -1.2065 -0.2430 0.056 Uiso 1 1 calc R . .
C12 C 0.0499(5) -1.0764(5) -0.2422(3) 0.0420(18) Uani 1 1 d . . .
C13 C -0.0501(5) -1.0624(5) -0.2756(3) 0.049(2) Uani 1 1 d . . .
H13A H -0.0902 -1.1081 -0.2965 0.059 Uiso 1 1 calc R . .
C14 C -0.0923(5) -0.9848(5) -0.2793(3) 0.0467(19) Uani 1 1 d . A .
C15 C -0.0306(5) -0.9197(5) -0.2473(3) 0.0481(19) Uani 1 1 d . . .
H15A H -0.0574 -0.8661 -0.2485 0.058 Uiso 1 1 calc R . .
C16 C 0.0686(5) -0.9296(5) -0.2136(3) 0.0423(18) Uani 1 1 d . . .
C17 C 0.1074(5) -1.0087(5) -0.2121(3) 0.0433(19) Uani 1 1 d . . .
C18 C -0.2019(5) -0.9724(5) -0.3160(3) 0.058(2) Uani 1 1 d D . .
C19 C -0.2339(11) -0.9763(12) -0.3773(5) 0.035(5) Uiso 0.410(13) 1 d PD A 1
H19A H -0.1974 -0.9356 -0.3858 0.052 Uiso 0.410(13) 1 calc PR A 1
H19B H -0.3024 -0.9630 -0.3996 0.052 Uiso 0.410(13) 1 calc PR A 1
H19C H -0.2228 -1.0330 -0.3868 0.052 Uiso 0.410(13) 1 calc PR A 1
C19A C -0.2447(19) -1.0275(16) -0.3667(10) 0.159(11) Uiso 0.590(13) 1 d PD A 2
H19D H -0.2277 -1.0060 -0.3940 0.239 Uiso 0.590(13) 1 calc PR A 2
H19E H -0.3147 -1.0279 -0.3839 0.239 Uiso 0.590(13) 1 calc PR A 2
H19F H -0.2199 -1.0847 -0.3556 0.239 Uiso 0.590(13) 1 calc PR A 2
C20 C -0.2525(7) -1.0376(9) -0.2955(6) 0.127(5) Uani 1 1 d . A .
H20A H -0.3223 -1.0324 -0.3192 0.191 Uiso 1 1 calc R . .
H20B H -0.2334 -1.0258 -0.2561 0.191 Uiso 1 1 calc R . .
H20C H -0.2329 -1.0948 -0.2984 0.191 Uiso 1 1 calc R . .
C21 C -0.243(2) -0.924(2) -0.2862(11) 0.109(10) Uiso 0.410(13) 1 d PD A 1
H21A H -0.2515 -0.9621 -0.2607 0.164 Uiso 0.410(13) 1 calc PR A 1
H21B H -0.3058 -0.9011 -0.3141 0.164 Uiso 0.410(13) 1 calc PR A 1
H21C H -0.1998 -0.8785 -0.2644 0.164 Uiso 0.410(13) 1 calc PR A 1
C21A C -0.2336(10) -0.8850(8) -0.3096(6) 0.057(4) Uiso 0.590(13) 1 d PD A 2
H21D H -0.2259 -0.8458 -0.3346 0.086 Uiso 0.590(13) 1 calc PR A 2
H21E H -0.1941 -0.8663 -0.2704 0.086 Uiso 0.590(13) 1 calc PR A 2
H21F H -0.3011 -0.8866 -0.3197 0.086 Uiso 0.590(13) 1 calc PR A 2
C22 C 0.1343(5) -0.8576(5) -0.1787(3) 0.049(2) Uani 1 1 d . . .
H22A H 0.0956 -0.8155 -0.1723 0.059 Uiso 1 1 calc R . .
H22B H 0.1832 -0.8798 -0.1414 0.059 Uiso 1 1 calc R . .
C23 C 0.1854(5) -0.8138(5) -0.2055(3) 0.0453(19) Uani 1 1 d . . .
C24 C 0.1354(5) -0.7930(5) -0.2626(3) 0.048(2) Uani 1 1 d . . .
H24A H 0.0691 -0.8063 -0.2842 0.058 Uiso 1 1 calc R . .
C25 C 0.1790(6) -0.7529(5) -0.2899(3) 0.053(2) Uani 1 1 d . A .
C26 C 0.2784(6) -0.7354(5) -0.2569(3) 0.053(2) Uani 1 1 d . . .
H26A H 0.3103 -0.7094 -0.2741 0.064 Uiso 1 1 calc R . .
C27 C 0.3304(5) -0.7555(5) -0.1997(3) 0.0453(19) Uani 1 1 d . . .
C28 C 0.2836(5) -0.7929(5) -0.1737(3) 0.0416(18) Uani 1 1 d . . .
C29 C 0.1212(6) -0.7289(6) -0.3530(4) 0.069(3) Uani 1 1 d D . .
C30 C 0.0262(15) -0.6840(17) -0.3676(13) 0.130(12) Uiso 0.410(13) 1 d PD A 1
H30A H -0.0151 -0.7229 -0.3617 0.195 Uiso 0.410(13) 1 calc PR A 1
H30B H -0.0066 -0.6660 -0.4071 0.195 Uiso 0.410(13) 1 calc PR A 1
H30C H 0.0403 -0.6349 -0.3431 0.195 Uiso 0.410(13) 1 calc PR A 1
C31 C 0.1807(17) -0.6615(14) -0.3665(11) 0.102(10) Uiso 0.410(13) 1 d PD A 1
H31A H 0.2482 -0.6628 -0.3364 0.154 Uiso 0.410(13) 1 calc PR A 1
H31B H 0.1544 -0.6052 -0.3686 0.154 Uiso 0.410(13) 1 calc PR A 1
H31C H 0.1759 -0.6752 -0.4026 0.154 Uiso 0.410(13) 1 calc PR A 1
C32 C 0.104(2) -0.8041(13) -0.3909(12) 0.122(12) Uiso 0.410(13) 1 d PD A 1
H32A H 0.0808 -0.8514 -0.3780 0.183 Uiso 0.410(13) 1 calc PR A 1
H32B H 0.1637 -0.8198 -0.3893 0.183 Uiso 0.410(13) 1 calc PR A 1
H32C H 0.0553 -0.7898 -0.4298 0.183 Uiso 0.410(13) 1 calc PR A 1
C30A C 0.0131(9) -0.7616(11) -0.3822(7) 0.087(6) Uiso 0.590(13) 1 d PD A 2
H30D H 0.0098 -0.8106 -0.3616 0.130 Uiso 0.590(13) 1 calc PR A 2
H30E H -0.0089 -0.7774 -0.4213 0.130 Uiso 0.590(13) 1 calc PR A 2
H30F H -0.0280 -0.7168 -0.3815 0.130 Uiso 0.590(13) 1 calc PR A 2
C31A C 0.1207(13) -0.6356(8) -0.3612(8) 0.095(6) Uiso 0.590(13) 1 d PD A 2
H31D H 0.0705 -0.6099 -0.3559 0.142 Uiso 0.590(13) 1 calc PR A 2
H31E H 0.1079 -0.6237 -0.3994 0.142 Uiso 0.590(13) 1 calc PR A 2
H31F H 0.1832 -0.6122 -0.3336 0.142 Uiso 0.590(13) 1 calc PR A 2
C32A C 0.1662(11) -0.7783(9) -0.3829(7) 0.077(5) Uiso 0.590(13) 1 d PD A 2
H32D H 0.1471 -0.8375 -0.3865 0.115 Uiso 0.590(13) 1 calc PR A 2
H32E H 0.2363 -0.7742 -0.3605 0.115 Uiso 0.590(13) 1 calc PR A 2
H32F H 0.1436 -0.7545 -0.4204 0.115 Uiso 0.590(13) 1 calc PR A 2
C33 C 0.4385(5) -0.7350(5) -0.1648(3) 0.051(2) Uani 1 1 d . . .
H33A H 0.4543 -0.6963 -0.1872 0.061 Uiso 1 1 calc R . .
H33B H 0.4504 -0.7044 -0.1304 0.061 Uiso 1 1 calc R . .
C34 C 0.5081(5) -0.8097(5) -0.1465(3) 0.0461(19) Uani 1 1 d . . .
C35 C 0.5684(5) -0.8286(5) -0.0897(3) 0.051(2) Uani 1 1 d . . .
H35A H 0.5614 -0.7973 -0.0625 0.061 Uiso 1 1 calc R . .
C36 C 0.6397(5) -0.8922(5) -0.0704(3) 0.055(2) Uani 1 1 d . . .
C37 C 0.6481(5) -0.9354(5) -0.1127(4) 0.054(2) Uani 1 1 d . . .
H37A H 0.6968 -0.9769 -0.1014 0.065 Uiso 1 1 calc R . .
C38 C 0.5885(5) -0.9203(5) -0.1705(4) 0.053(2) Uani 1 1 d . . .
C39 C 0.5167(5) -0.8574(5) -0.1866(3) 0.0457(19) Uani 1 1 d . . .
C40 C 0.7000(6) -0.9134(6) -0.0076(4) 0.069(3) Uani 1 1 d . . .
C41 C 0.6375(8) -0.9604(11) 0.0097(4) 0.145(6) Uani 1 1 d . . .
H41A H 0.6121 -1.0112 -0.0133 0.218 Uiso 1 1 calc R . .
H41B H 0.5842 -0.9243 0.0042 0.218 Uiso 1 1 calc R . .
H41C H 0.6758 -0.9762 0.0496 0.218 Uiso 1 1 calc R . .
C42 C 0.7448(10) -0.8326(8) 0.0272(5) 0.144(6) Uani 1 1 d . . .
H42A H 0.6937 -0.7933 0.0210 0.215 Uiso 1 1 calc R . .
H42B H 0.7869 -0.8065 0.0154 0.215 Uiso 1 1 calc R . .
H42C H 0.7824 -0.8470 0.0674 0.215 Uiso 1 1 calc R . .
C43 C 0.7850(7) -0.9716(8) 0.0051(5) 0.115(4) Uani 1 1 d . . .
H43A H 0.7607 -1.0246 -0.0155 0.172 Uiso 1 1 calc R . .
H43B H 0.8221 -0.9831 0.0457 0.172 Uiso 1 1 calc R . .
H43C H 0.8264 -0.9442 -0.0067 0.172 Uiso 1 1 calc R . .
C44 C 0.6060(5) -0.9631(6) -0.2137(4) 0.066(2) Uani 1 1 d . . .
H44A H 0.6626 -1.0002 -0.1935 0.079 Uiso 1 1 calc R . .
H44B H 0.6223 -0.9195 -0.2332 0.079 Uiso 1 1 calc R . .
C45 C 0.5224(5) -1.0155(5) -0.2584(4) 0.054(2) Uani 1 1 d . . .
C46 C 0.4760(5) -0.9969(5) -0.3154(4) 0.054(2) Uani 1 1 d . . .
H46A H 0.4961 -0.9488 -0.3271 0.065 Uiso 1 1 calc R . .
C47 C 0.4008(6) -1.0455(6) -0.3567(4) 0.056(2) Uani 1 1 d . . .
C48 C 0.3702(5) -1.1139(6) -0.3376(4) 0.057(2) Uani 1 1 d . . .
H48A H 0.3181 -1.1465 -0.3648 0.068 Uiso 1 1 calc R . .
C49 C 0.4120(5) -1.1368(5) -0.2807(3) 0.051(2) Uani 1 1 d . . .
C50 C 0.4901(5) -1.0871(5) -0.2412(3) 0.048(2) Uani 1 1 d . . .
C51 C 0.3542(6) -1.0245(6) -0.4194(4) 0.068(2) Uani 1 1 d . . .
C52 C 0.2990(8) -0.9404(7) -0.4299(5) 0.106(4) Uani 1 1 d . . .
H52A H 0.3428 -0.8970 -0.4048 0.159 Uiso 1 1 calc R . .
H52B H 0.2463 -0.9480 -0.4222 0.159 Uiso 1 1 calc R . .
H52C H 0.2729 -0.9232 -0.4692 0.159 Uiso 1 1 calc R . .
C53 C 0.4329(8) -1.0108(8) -0.4349(5) 0.107(4) Uani 1 1 d . . .
H53A H 0.4689 -1.0631 -0.4289 0.160 Uiso 1 1 calc R . .
H53B H 0.4767 -0.9664 -0.4110 0.160 Uiso 1 1 calc R . .
H53C H 0.4031 -0.9942 -0.4746 0.160 Uiso 1 1 calc R . .
C54 C 0.2876(8) -1.0934(7) -0.4582(4) 0.099(4) Uani 1 1 d . . .
H54A H 0.3241 -1.1455 -0.4517 0.149 Uiso 1 1 calc R . .
H54B H 0.2605 -1.0760 -0.4976 0.149 Uiso 1 1 calc R . .
H54C H 0.2356 -1.1028 -0.4502 0.149 Uiso 1 1 calc R . .
C55 C 0.3792(5) -1.2137(5) -0.2619(3) 0.054(2) Uani 1 1 d . . .
H55A H 0.4125 -1.2142 -0.2202 0.065 Uiso 1 1 calc R . .
H55B H 0.3993 -1.2647 -0.2740 0.065 Uiso 1 1 calc R . .
C56 C 0.3191(8) -0.7330(7) -0.0858(4) 0.088(3) Uani 1 1 d . . .
H56A H 0.2516 -0.7324 -0.0947 0.105 Uiso 1 1 calc R . .
H56B H 0.3317 -0.6797 -0.0995 0.105 Uiso 1 1 calc R . .
C57 C 0.3860(6) -0.7395(6) -0.0217(4) 0.075(3) Uani 1 1 d D . .
C58 C 0.4792(9) -0.7097(8) 0.0030(6) 0.131(5) Uani 1 1 d D . .
H58A H 0.5047 -0.6836 -0.0178 0.158 Uiso 1 1 calc R . .
C59 C 0.5323(11) -0.7217(11) 0.0614(7) 0.178(9) Uani 1 1 d D . .
H59A H 0.5958 -0.7001 0.0816 0.214 Uiso 1 1 calc R . .
C60 C 0.4956(16) -0.7647(13) 0.0915(7) 0.172(10) Uani 1 1 d D . .
H60A H 0.5380 -0.7779 0.1301 0.207 Uiso 1 1 calc R . .
C61 C 0.400(2) -0.7883(13) 0.0672(9) 0.298(19) Uani 1 1 d D . .
H61A H 0.3728 -0.8094 0.0883 0.358 Uiso 1 1 calc R . .
C62 C 0.3467(12) -0.7776(10) 0.0066(5) 0.145(6) Uani 1 1 d D . .
H62A H 0.2826 -0.7976 -0.0141 0.173 Uiso 1 1 calc R . .
C63 C 0.2613(5) -0.9848(5) -0.2597(3) 0.050(2) Uani 1 1 d . . .
H63A H 0.1986 -1.0037 -0.2901 0.076 Uiso 1 1 calc R . .
H63B H 0.3105 -0.9978 -0.2694 0.076 Uiso 1 1 calc R . .
H63C H 0.2595 -0.9240 -0.2546 0.076 Uiso 1 1 calc R . .
C64 C 0.4046(5) -1.0137(5) -0.1299(3) 0.056(2) Uani 1 1 d . . .
H64A H 0.4108 -1.0466 -0.0981 0.084 Uiso 1 1 calc R . .
H64B H 0.4063 -0.9537 -0.1215 0.084 Uiso 1 1 calc R . .
H64C H 0.4577 -1.0274 -0.1362 0.084 Uiso 1 1 calc R . .
C65 C 0.0237(8) -0.5219(8) -0.0948(5) 0.108(4) Uani 1 1 d . . .
H65A H -0.0077 -0.5206 -0.1361 0.162 Uiso 1 1 calc R . .
H65B H 0.0737 -0.5652 -0.0800 0.162 Uiso 1 1 calc R . .
H65C H 0.0527 -0.4670 -0.0795 0.162 Uiso 1 1 calc R . .
C66 C -0.0506(7) -0.5421(7) -0.0776(4) 0.079(3) Uani 1 1 d . . .
H66A H -0.1031 -0.5003 -0.0954 0.094 Uiso 1 1 calc R . .
H66B H -0.0785 -0.5980 -0.0929 0.094 Uiso 1 1 calc R . .
C67 C -0.0125(7) -0.5424(6) -0.0144(4) 0.083(3) Uani 1 1 d . . .
H67A H -0.0612 -0.5691 -0.0076 0.100 Uiso 1 1 calc R . .
H67B H 0.0457 -0.5780 0.0038 0.100 Uiso 1 1 calc R . .
O1 O 0.2915(3) -1.1429(3) -0.2036(2) 0.0477(13) Uani 1 1 d . . .
O2 O 0.2068(3) -1.0203(3) -0.1759(2) 0.0492(13) Uani 1 1 d . . .
O3 O 0.3345(3) -0.8064(3) -0.1157(2) 0.0491(13) Uani 1 1 d . . .
O4 O 0.4562(3) -0.8413(3) -0.2442(2) 0.0538(14) Uani 1 1 d . . .
H4A H 0.4174 -0.8031 -0.2483 0.081 Uiso 1 1 calc R . .
O5 O 0.5362(4) -1.1084(4) -0.1842(2) 0.0673(16) Uani 1 1 d . . .
H5A H 0.5102 -1.1512 -0.1799 0.101 Uiso 1 1 calc R . .

loop_
_atom_site_aniso_label
_atom_site_aniso_U_11
_atom_site_aniso_U_22
_atom_site_aniso_U_33
_atom_site_aniso_U_23
_atom_site_aniso_U_13
_atom_site_aniso_U_12
Si1 0.0336(11) 0.0569(14) 0.0521(13) -0.0014(11) 0.0253(10) 0.0036(10)
C1 0.034(4) 0.056(5) 0.043(5) 0.008(4) 0.019(4) 0.003(4)
C2 0.035(4) 0.051(5) 0.054(5) 0.000(4) 0.029(4) 0.002(3)
C3 0.052(5) 0.052(5) 0.058(5) -0.007(4) 0.039(4) -0.006(4)
C4 0.049(5) 0.046(5) 0.056(5) 0.000(4) 0.031(4) -0.007(4)
C5 0.036(4) 0.052(5) 0.051(5) 0.002(4) 0.024(4) -0.005(4)
C6 0.042(4) 0.039(4) 0.052(5) 0.005(4) 0.031(4) 0.003(3)
C7 0.055(5) 0.062(6) 0.056(5) -0.002(4) 0.030(4) -0.008(4)
C8 0.078(7) 0.109(9) 0.061(6) -0.008(6) 0.037(5) -0.008(6)
C9 0.137(10) 0.081(8) 0.083(8) -0.012(6) 0.028(7) -0.018(7)
C10 0.061(6) 0.144(10) 0.076(7) -0.028(7) 0.033(5) -0.021(6)
C11 0.039(4) 0.055(5) 0.054(5) 0.006(4) 0.029(4) 0.002(4)
C12 0.039(4) 0.047(5) 0.052(5) 0.000(4) 0.032(4) 0.007(4)
C13 0.039(4) 0.061(6) 0.053(5) -0.007(4) 0.027(4) -0.004(4)
C14 0.033(4) 0.056(5) 0.054(5) 0.007(4) 0.024(4) 0.004(4)
C15 0.033(4) 0.055(5) 0.060(5) -0.003(4) 0.026(4) -0.001(4)
C16 0.032(4) 0.045(5) 0.058(5) -0.001(4) 0.029(4) 0.001(3)
C17 0.026(4) 0.062(5) 0.046(4) -0.007(4) 0.021(3) 0.003(4)
C18 0.035(4) 0.059(6) 0.075(6) -0.008(5) 0.025(4) -0.006(4)
C20 0.051(6) 0.154(12) 0.170(13) 0.030(10) 0.051(8) 0.012(7)
C22 0.031(4) 0.062(5) 0.053(5) -0.018(4) 0.020(4) 0.001(4)
C23 0.029(4) 0.048(5) 0.057(5) -0.010(4) 0.020(4) 0.008(3)
C24 0.038(4) 0.048(5) 0.051(5) -0.006(4) 0.016(4) 0.010(4)
C25 0.051(5) 0.057(5) 0.044(5) 0.000(4) 0.017(4) 0.020(4)
C26 0.049(5) 0.050(5) 0.060(6) 0.011(4) 0.027(4) 0.017(4)
C27 0.037(4) 0.050(5) 0.049(5) -0.005(4) 0.022(4) 0.004(4)
C28 0.037(4) 0.046(5) 0.041(5) 0.000(3) 0.019(4) 0.007(3)
C29 0.063(6) 0.088(7) 0.053(6) 0.004(5) 0.027(5) 0.012(5)
C33 0.038(4) 0.055(5) 0.059(5) 0.003(4) 0.024(4) -0.006(4)
C34 0.032(4) 0.050(5) 0.054(5) 0.001(4) 0.020(4) -0.003(3)
C35 0.040(4) 0.051(5) 0.059(5) -0.004(4) 0.023(4) -0.010(4)
C36 0.032(4) 0.061(6) 0.059(5) 0.006(4) 0.013(4) -0.007(4)
C37 0.033(4) 0.041(5) 0.078(6) -0.004(4) 0.020(4) 0.001(3)
C38 0.035(4) 0.055(5) 0.066(6) -0.016(4) 0.023(4) -0.011(4)
C39 0.033(4) 0.048(5) 0.054(5) 0.009(4) 0.020(4) 0.007(4)
C40 0.045(5) 0.070(6) 0.071(6) 0.005(5) 0.015(5) 0.002(5)
C41 0.077(8) 0.28(2) 0.072(8) 0.047(10) 0.035(6) -0.034(10)
C42 0.139(11) 0.120(11) 0.076(8) -0.021(8) -0.017(8) 0.009(9)
C43 0.070(7) 0.169(12) 0.092(8) 0.059(8) 0.030(6) 0.051(8)
C44 0.041(5) 0.060(6) 0.091(7) -0.013(5) 0.029(5) 0.002(4)
C45 0.040(4) 0.061(6) 0.069(6) -0.016(5) 0.032(4) -0.006(4)
C46 0.045(5) 0.048(5) 0.079(6) 0.001(5) 0.038(5) 0.004(4)
C47 0.045(5) 0.068(6) 0.071(6) -0.008(5) 0.040(5) -0.002(4)
C48 0.031(4) 0.083(7) 0.061(6) -0.013(5) 0.027(4) 0.000(4)
C49 0.033(4) 0.071(6) 0.058(6) -0.011(4) 0.031(4) -0.003(4)
C50 0.035(4) 0.055(5) 0.055(5) 0.000(4) 0.023(4) 0.014(4)
C51 0.062(6) 0.079(7) 0.066(6) 0.007(5) 0.035(5) 0.005(5)
C52 0.102(8) 0.100(9) 0.106(9) 0.019(7) 0.044(7) 0.026(7)
C53 0.098(8) 0.154(12) 0.095(8) 0.012(8) 0.068(7) 0.009(8)
C54 0.102(8) 0.115(10) 0.059(7) -0.001(6) 0.025(6) -0.005(7)
C55 0.039(4) 0.064(6) 0.063(5) -0.008(4) 0.029(4) 0.007(4)
C56 0.096(8) 0.073(7) 0.091(8) -0.001(6) 0.045(7) 0.006(6)
C57 0.051(6) 0.083(7) 0.076(7) 0.016(6) 0.019(5) 0.003(5)
C58 0.105(10) 0.112(11) 0.153(14) -0.058(10) 0.047(10) -0.007(8)
C59 0.180(16) 0.147(16) 0.090(11) -0.081(11) -0.019(11) 0.039(12)
C60 0.28(3) 0.112(16) 0.091(12) 0.048(11) 0.071(15) 0.063(16)
C61 0.48(6) 0.056(11) 0.32(4) 0.029(17) 0.18(4) -0.03(2)
C62 0.229(17) 0.143(13) 0.067(8) -0.004(8) 0.078(11) -0.058(12)
C63 0.044(4) 0.046(5) 0.064(5) -0.001(4) 0.029(4) 0.010(4)
C64 0.036(4) 0.074(6) 0.060(5) -0.010(4) 0.026(4) 0.001(4)
C65 0.104(9) 0.128(11) 0.107(9) -0.014(8) 0.064(8) -0.019(8)
C66 0.085(7) 0.083(7) 0.069(7) -0.010(5) 0.039(6) 0.003(6)
C67 0.080(7) 0.083(7) 0.080(7) -0.016(6) 0.036(6) -0.004(6)
O1 0.033(3) 0.059(3) 0.050(3) 0.001(3) 0.020(3) 0.009(2)
O2 0.034(3) 0.068(4) 0.049(3) -0.003(3) 0.023(2) 0.006(2)
O3 0.042(3) 0.059(3) 0.045(3) -0.007(3) 0.021(3) 0.002(2)
O4 0.036(3) 0.065(4) 0.062(4) 0.004(3) 0.026(3) 0.008(3)
O5 0.058(4) 0.065(4) 0.068(4) -0.001(3) 0.023(3) 0.001(3)

loop_
_atom_type_symbol
_atom_type_description
_atom_type_scat_dispersion_real
_atom_type_scat_dispersion_imag
_atom_type_scat_source
C C 0.0033 0.0016 'International Tables Vol C Tables 4.2.6.8 and 6.1.1.4'
H H 0.0000 0.0000 'International Tables Vol C Tables 4.2.6.8 and 6.1.1.4'
O O 0.0106 0.0060 'International Tables Vol C Tables 4.2.6.8 and 6.1.1.4'
Si Si 0.0817 0.0704 'International Tables Vol C Tables 4.2.6.8 and 6.1.1.4'

loop_
_geom_angle_atom_site_label_1
_geom_angle_atom_site_label_2
_geom_angle_atom_site_label_3
_geom_angle
_geom_angle_site_symmetry_1
_geom_angle_site_symmetry_3
_geom_angle_publ_flag
O2 Si1 O1 107.6(3) . . ?
O2 Si1 C64 104.8(3) . . ?
O1 Si1 C64 106.3(3) . . ?
O2 Si1 C63 111.2(3) . . ?
O1 Si1 C63 108.6(3) . . ?
C64 Si1 C63 117.8(4) . . ?
C2 C1 O1 118.5(6) . . ?
C2 C1 C6 121.5(7) . . ?
O1 C1 C6 119.8(6) . . ?
C3 C2 C1 118.7(6) . . ?
C3 C2 C55 121.0(6) . . ?
C1 C2 C55 120.3(7) . . ?
C2 C3 C4 122.5(7) . . ?
C2 C3 H3A 118.7 . . ?
C4 C3 H3A 118.7 . . ?
C5 C4 C3 116.9(7) . . ?
C5 C4 C7 123.2(7) . . ?
C3 C4 C7 119.8(7) . . ?
C4 C5 C6 122.8(7) . . ?
C4 C5 H5B 118.6 . . ?
C6 C5 H5B 118.6 . . ?
C1 C6 C5 117.5(6) . . ?
C1 C6 C11 122.2(6) . . ?
C5 C6 C11 120.1(6) . . ?
C10 C7 C8 108.1(7) . . ?
C10 C7 C4 112.4(7) . . ?
C8 C7 C4 111.8(7) . . ?
C10 C7 C9 109.6(8) . . ?
C8 C7 C9 107.2(8) . . ?
C4 C7 C9 107.6(7) . . ?
C7 C8 H8A 109.5 . . ?
C7 C8 H8B 109.5 . . ?
H8A C8 H8B 109.5 . . ?
C7 C8 H8C 109.5 . . ?
H8A C8 H8C 109.5 . . ?
H8B C8 H8C 109.5 . . ?
C7 C9 H9A 109.5 . . ?
C7 C9 H9B 109.5 . . ?
H9A C9 H9B 109.5 . . ?
C7 C9 H9C 109.5 . . ?
H9A C9 H9C 109.5 . . ?
H9B C9 H9C 109.5 . . ?
C7 C10 H10A 109.5 . . ?
C7 C10 H10B 109.5 . . ?
H10A C10 H10B 109.5 . . ?
C7 C10 H10C 109.5 . . ?
H10A C10 H10C 109.5 . . ?
H10B C10 H10C 109.5 . . ?
C6 C11 C12 118.0(6) . . ?
C6 C11 H11A 107.8 . . ?
C12 C11 H11A 107.8 . . ?
C6 C11 H11B 107.8 . . ?
C12 C11 H11B 107.8 . . ?
H11A C11 H11B 107.1 . . ?
C17 C12 C13 117.7(7) . . ?
C17 C12 C11 122.0(6) . . ?
C13 C12 C11 120.0(7) . . ?
C14 C13 C12 123.0(7) . . ?
C14 C13 H13A 118.5 . . ?
C12 C13 H13A 118.5 . . ?
C13 C14 C15 116.5(7) . . ?
C13 C14 C18 121.2(7) . . ?
C15 C14 C18 122.3(7) . . ?
C16 C15 C14 123.2(7) . . ?
C16 C15 H15A 118.4 . . ?
C14 C15 H15A 118.4 . . ?
C15 C16 C17 117.9(7) . . ?
C15 C16 C22 122.1(7) . . ?
C17 C16 C22 119.9(6) . . ?
C12 C17 C16 121.7(6) . . ?
C12 C17 O2 119.9(6) . . ?
C16 C17 O2 118.2(6) . . ?
C19A C18 C19 35.6(12) . . ?
C19A C18 C21 133.3(17) . . ?
C19 C18 C21 129.8(14) . . ?
C19A C18 C21A 128.5(13) . . ?
C19 C18 C21A 102.9(10) . . ?
C21 C18 C21A 37.2(12) . . ?
C19A C18 C14 111.9(12) . . ?
C19 C18 C14 111.1(8) . . ?
C21 C18 C14 112.9(13) . . ?
C21A C18 C14 112.4(8) . . ?
C19A C18 C20 82.4(14) . . ?
C19 C18 C20 115.2(10) . . ?
C21 C18 C20 72.0(15) . . ?
C21A C18 C20 107.1(9) . . ?
C14 C18 C20 108.1(7) . . ?
C18 C19 H19A 109.5 . . ?
C18 C19 H19B 109.5 . . ?
H19A C19 H19B 109.5 . . ?
C18 C19 H19C 109.5 . . ?
H19A C19 H19C 109.5 . . ?
H19B C19 H19C 109.5 . . ?
C18 C19A H19D 109.5 . . ?
C18 C19A H19E 109.5 . . ?
H19D C19A H19E 109.5 . . ?
C18 C19A H19F 109.5 . . ?
H19D C19A H19F 109.5 . . ?
H19E C19A H19F 109.5 . . ?
C18 C20 H20A 109.5 . . ?
C18 C20 H20B 109.5 . . ?
H20A C20 H20B 109.5 . . ?
C18 C20 H20C 109.5 . . ?
H20A C20 H20C 109.5 . . ?
H20B C20 H20C 109.5 . . ?
C18 C21 H21A 109.5 . . ?
C18 C21 H21B 109.5 . . ?
H21A C21 H21B 109.5 . . ?
C18 C21 H21C 109.5 . . ?
H21A C21 H21C 109.5 . . ?
H21B C21 H21C 109.5 . . ?
C18 C21A H21D 109.5 . . ?
C18 C21A H21E 109.5 . . ?
H21D C21A H21E 109.5 . . ?
C18 C21A H21F 109.5 . . ?
H21D C21A H21F 109.5 . . ?
H21E C21A H21F 109.5 . . ?
C23 C22 C16 114.5(6) . . ?
C23 C22 H22A 108.6 . . ?
C16 C22 H22A 108.6 . . ?
C23 C22 H22B 108.6 . . ?
C16 C22 H22B 108.6 . . ?
H22A C22 H22B 107.6 . . ?
C24 C23 C28 118.2(7) . . ?
C24 C23 C22 120.3(6) . . ?
C28 C23 C22 121.5(7) . . ?
C23 C24 C25 122.9(7) . . ?
C23 C24 H24A 118.6 . . ?
C25 C24 H24A 118.6 . . ?
C24 C25 C26 117.1(7) . . ?
C24 C25 C29 121.7(7) . . ?
C26 C25 C29 121.2(8) . . ?
C27 C26 C25 121.3(8) . . ?
C27 C26 H26A 119.4 . . ?
C25 C26 H26A 119.4 . . ?
C26 C27 C28 119.8(7) . . ?
C26 C27 C33 120.0(7) . . ?
C28 C27 C33 120.2(7) . . ?
O3 C28 C27 119.2(6) . . ?
O3 C28 C23 120.2(7) . . ?
C27 C28 C23 120.6(7) . . ?
C31A C29 C32 134.0(15) . . ?
C31A C29 C25 111.6(10) . . ?
C32 C29 C25 111.7(13) . . ?
C31A C29 C30 64.9(11) . . ?
C32 C29 C30 111.7(11) . . ?
C25 C29 C30 111.3(13) . . ?
C31A C29 C32A 113.0(9) . . ?
C32 C29 C32A 38.2(10) . . ?
C25 C29 C32A 106.6(8) . . ?
C30 C29 C32A 139.6(14) . . ?
C31A C29 C30A 109.0(8) . . ?
C32 C29 C30A 67.7(11) . . ?
C25 C29 C30A 111.8(9) . . ?
C30 C29 C30A 48.1(10) . . ?
C32A C29 C30A 104.7(8) . . ?
C31A C29 C31 42.5(9) . . ?
C32 C29 C31 107.3(11) . . ?
C25 C29 C31 109.3(11) . . ?
C30 C29 C31 105.2(10) . . ?
C32A C29 C31 74.0(10) . . ?
C30A C29 C31 137.2(13) . . ?
C29 C30 H30A 109.5 . . ?
C29 C30 H30B 109.5 . . ?
H30A C30 H30B 109.5 . . ?
C29 C30 H30C 109.5 . . ?
H30A C30 H30C 109.5 . . ?
H30B C30 H30C 109.5 . . ?
C29 C31 H31A 109.5 . . ?
C29 C31 H31B 109.5 . . ?
H31A C31 H31B 109.5 . . ?
C29 C31 H31C 109.5 . . ?
H31A C31 H31C 109.5 . . ?
H31B C31 H31C 109.5 . . ?
C29 C32 H32A 109.5 . . ?
C29 C32 H32B 109.5 . . ?
H32A C32 H32B 109.5 . . ?
C29 C32 H32C 109.5 . . ?
H32A C32 H32C 109.5 . . ?
H32B C32 H32C 109.5 . . ?
C29 C30A H30D 109.5 . . ?
C29 C30A H30E 109.5 . . ?
H30D C30A H30E 109.5 . . ?
C29 C30A H30F 109.5 . . ?
H30D C30A H30F 109.5 . . ?
H30E C30A H30F 109.5 . . ?
C29 C31A H31D 109.5 . . ?
C29 C31A H31E 109.5 . . ?
H31D C31A H31E 109.5 . . ?
C29 C31A H31F 109.5 . . ?
H31D C31A H31F 109.5 . . ?
H31E C31A H31F 109.5 . . ?
C29 C32A H32D 109.5 . . ?
C29 C32A H32E 109.5 . . ?
H32D C32A H32E 109.5 . . ?
C29 C32A H32F 109.5 . . ?
H32D C32A H32F 109.5 . . ?
H32E C32A H32F 109.5 . . ?
C34 C33 C27 116.8(6) . . ?
C34 C33 H33A 108.1 . . ?
C27 C33 H33A 108.1 . . ?
C34 C33 H33B 108.1 . . ?
C27 C33 H33B 108.1 . . ?
H33A C33 H33B 107.3 . . ?
C35 C34 C39 118.3(7) . . ?
C35 C34 C33 121.1(7) . . ?
C39 C34 C33 120.5(7) . . ?
C34 C35 C36 123.3(8) . . ?
C34 C35 H35A 118.4 . . ?
C36 C35 H35A 118.4 . . ?
C37 C36 C35 115.8(7) . . ?
C37 C36 C40 123.3(8) . . ?
C35 C36 C40 120.9(8) . . ?
C38 C37 C36 123.5(7) . . ?
C38 C37 H37A 118.3 . . ?
C36 C37 H37A 118.3 . . ?
C37 C38 C39 117.4(7) . . ?
C37 C38 C44 121.1(7) . . ?
C39 C38 C44 121.2(8) . . ?
O4 C39 C34 120.0(6) . . ?
O4 C39 C38 118.4(7) . . ?
C34 C39 C38 121.6(7) . . ?
C41 C40 C36 108.5(7) . . ?
C41 C40 C43 106.8(10) . . ?
C36 C40 C43 112.0(8) . . ?
C41 C40 C42 113.3(11) . . ?
C36 C40 C42 110.3(8) . . ?
C43 C40 C42 105.9(9) . . ?
C40 C41 H41A 109.5 . . ?
C40 C41 H41B 109.5 . . ?
H41A C41 H41B 109.5 . . ?
C40 C41 H41C 109.5 . . ?
H41A C41 H41C 109.5 . . ?
H41B C41 H41C 109.5 . . ?
C40 C42 H42A 109.5 . . ?
C40 C42 H42B 109.5 . . ?
H42A C42 H42B 109.5 . . ?
C40 C42 H42C 109.5 . . ?
H42A C42 H42C 109.5 . . ?
H42B C42 H42C 109.5 . . ?
C40 C43 H43A 109.5 . . ?
C40 C43 H43B 109.5 . . ?
H43A C43 H43B 109.5 . . ?
C40 C43 H43C 109.5 . . ?
H43A C43 H43C 109.5 . . ?
H43B C43 H43C 109.5 . . ?
C38 C44 C45 115.8(7) . . ?
C38 C44 H44A 108.3 . . ?
C45 C44 H44A 108.3 . . ?
C38 C44 H44B 108.3 . . ?
C45 C44 H44B 108.3 . . ?
H44A C44 H44B 107.4 . . ?
C46 C45 C50 117.7(7) . . ?
C46 C45 C44 123.0(8) . . ?
C50 C45 C44 119.3(8) . . ?
C45 C46 C47 123.4(8) . . ?
C45 C46 H46A 118.3 . . ?
C47 C46 H46A 118.3 . . ?
C48 C47 C46 116.6(8) . . ?
C48 C47 C51 121.7(8) . . ?
C46 C47 C51 121.6(8) . . ?
C47 C48 C49 123.9(8) . . ?
C47 C48 H48A 118.0 . . ?
C49 C48 H48A 118.0 . . ?
C48 C49 C50 116.6(8) . . ?
C48 C49 C55 122.1(7) . . ?
C50 C49 C55 121.2(7) . . ?
O5 C50 C49 119.1(7) . . ?
O5 C50 C45 119.2(7) . . ?
C49 C50 C45 121.6(7) . . ?
C47 C51 C54 113.8(8) . . ?
C47 C51 C53 109.6(7) . . ?
C54 C51 C53 107.2(9) . . ?
C47 C51 C52 108.0(8) . . ?
C54 C51 C52 110.6(8) . . ?
C53 C51 C52 107.5(9) . . ?
C51 C52 H52A 109.5 . . ?
C51 C52 H52B 109.5 . . ?
H52A C52 H52B 109.5 . . ?
C51 C52 H52C 109.5 . . ?
H52A C52 H52C 109.5 . . ?
H52B C52 H52C 109.5 . . ?
C51 C53 H53A 109.5 . . ?
C51 C53 H53B 109.5 . . ?
H53A C53 H53B 109.5 . . ?
C51 C53 H53C 109.5 . . ?
H53A C53 H53C 109.5 . . ?
H53B C53 H53C 109.5 . . ?
C51 C54 H54A 109.5 . . ?
C51 C54 H54B 109.5 . . ?
H54A C54 H54B 109.5 . . ?
C51 C54 H54C 109.5 . . ?
H54A C54 H54C 109.5 . . ?
H54B C54 H54C 109.5 . . ?
C49 C55 C2 115.1(6) . . ?
C49 C55 H55A 108.5 . . ?
C2 C55 H55A 108.5 . . ?
C49 C55 H55B 108.5 . . ?
C2 C55 H55B 108.5 . . ?
H55A C55 H55B 107.5 . . ?
O3 C56 C57 110.8(8) . . ?
O3 C56 H56A 109.5 . . ?
C57 C56 H56A 109.5 . . ?
O3 C56 H56B 109.5 . . ?
C57 C56 H56B 109.5 . . ?
H56A C56 H56B 108.1 . . ?
C62 C57 C58 125.0(11) . . ?
C62 C57 C56 115.0(10) . . ?
C58 C57 C56 120.0(11) . . ?
C57 C58 C59 113.7(13) . . ?
C57 C58 H58A 123.2 . . ?
C59 C58 H58A 123.2 . . ?
C58 C59 C60 122.8(14) . . ?
C58 C59 H59A 118.6 . . ?
C60 C59 H59A 118.6 . . ?
C61 C60 C59 122.7(16) . . ?
C61 C60 H60A 118.6 . . ?
C59 C60 H60A 118.6 . . ?
C60 C61 C62 113.4(18) . . ?
C60 C61 H61A 123.3 . . ?
C62 C61 H61A 123.3 . . ?
C57 C62 C61 121.7(14) . . ?
C57 C62 H62A 119.1 . . ?
C61 C62 H62A 119.1 . . ?
Si1 C63 H63A 109.5 . . ?
Si1 C63 H63B 109.5 . . ?
H63A C63 H63B 109.5 . . ?
Si1 C63 H63C 109.5 . . ?
H63A C63 H63C 109.5 . . ?
H63B C63 H63C 109.5 . . ?
Si1 C64 H64A 109.5 . . ?
Si1 C64 H64B 109.5 . . ?
H64A C64 H64B 109.5 . . ?
Si1 C64 H64C 109.5 . . ?
H64A C64 H64C 109.5 . . ?
H64B C64 H64C 109.5 . . ?
C66 C65 H65A 109.5 . . ?
C66 C65 H65B 109.5 . . ?
H65A C65 H65B 109.5 . . ?
C66 C65 H65C 109.5 . . ?
H65A C65 H65C 109.5 . . ?
H65B C65 H65C 109.5 . . ?
C67 C66 C65 115.1(9) . . ?
C67 C66 H66A 108.5 . . ?
C65 C66 H66A 108.5 . . ?
C67 C66 H66B 108.5 . . ?
C65 C66 H66B 108.5 . . ?
H66A C66 H66B 107.5 . . ?
C67 C67 C66 116.2(11) 3_545 . ?
C67 C67 H67A 108.2 3_545 . ?
C66 C67 H67A 108.2 . . ?
C67 C67 H67B 108.2 3_545 . ?
C66 C67 H67B 108.2 . . ?
H67A C67 H67B 107.4 . . ?
C1 O1 Si1 123.5(4) . . ?
C17 O2 Si1 128.0(4) . . ?
C28 O3 C56 109.6(6) . . ?
C39 O4 H4A 109.5 . . ?
C50 O5 H5A 109.5 . . ?

loop_
_geom_bond_atom_site_label_1
_geom_bond_atom_site_label_2
_geom_bond_distance
_geom_bond_site_symmetry_2
_geom_bond_publ_flag
Si1 O2 1.652(5) . ?
Si1 O1 1.661(6) . ?
Si1 C64 1.819(7) . ?
Si1 C63 1.825(8) . ?
C1 C2 1.385(9) . ?
C1 O1 1.388(8) . ?
C1 C6 1.390(9) . ?
C2 C3 1.376(9) . ?
C2 C55 1.526(9) . ?
C3 C4 1.406(10) . ?
C3 H3A 0.9400 . ?
C4 C5 1.370(10) . ?
C4 C7 1.520(10) . ?
C5 C6 1.411(9) . ?
C5 H5B 0.9400 . ?
C6 C11 1.519(9) . ?
C7 C10 1.518(12) . ?
C7 C8 1.520(11) . ?
C7 C9 1.544(13) . ?
C8 H8A 0.9700 . ?
C8 H8B 0.9700 . ?
C8 H8C 0.9700 . ?
C9 H9A 0.9700 . ?
C9 H9B 0.9700 . ?
C9 H9C 0.9700 . ?
C10 H10A 0.9700 . ?
C10 H10B 0.9700 . ?
C10 H10C 0.9700 . ?
C11 C12 1.533(10) . ?
C11 H11A 0.9800 . ?
C11 H11B 0.9800 . ?
C12 C17 1.376(10) . ?
C12 C13 1.400(10) . ?
C13 C14 1.376(10) . ?
C13 H13A 0.9400 . ?
C14 C15 1.384(10) . ?
C14 C18 1.529(10) . ?
C15 C16 1.382(9) . ?
C15 H15A 0.9400 . ?
C16 C17 1.383(10) . ?
C16 C22 1.510(10) . ?
C17 O2 1.395(8) . ?
C18 C19A 1.472(15) . ?
C18 C19 1.477(12) . ?
C18 C21 1.483(15) . ?
C18 C21A 1.508(12) . ?
C18 C20 1.571(14) . ?
C19 H19A 0.9700 . ?
C19 H19B 0.9700 . ?
C19 H19C 0.9700 . ?
C19A H19D 0.9700 . ?
C19A H19E 0.9700 . ?
C19A H19F 0.9700 . ?
C20 H20A 0.9700 . ?
C20 H20B 0.9700 . ?
C20 H20C 0.9700 . ?
C21 H21A 0.9700 . ?
C21 H21B 0.9700 . ?
C21 H21C 0.9700 . ?
C21A H21D 0.9700 . ?
C21A H21E 0.9700 . ?
C21A H21F 0.9700 . ?
C22 C23 1.508(10) . ?
C22 H22A 0.9800 . ?
C22 H22B 0.9800 . ?
C23 C24 1.379(10) . ?
C23 C28 1.397(10) . ?
C24 C25 1.398(11) . ?
C24 H24A 0.9400 . ?
C25 C26 1.402(11) . ?
C25 C29 1.529(11) . ?
C26 C27 1.380(10) . ?
C26 H26A 0.9400 . ?
C27 C28 1.390(10) . ?
C27 C33 1.528(10) . ?
C28 O3 1.377(8) . ?
C29 C31A 1.485(13) . ?
C29 C32 1.500(14) . ?
C29 C30 1.533(14) . ?
C29 C32A 1.539(12) . ?
C29 C30A 1.579(12) . ?
C29 C31 1.585(14) . ?
C30 H30A 0.9700 . ?
C30 H30B 0.9700 . ?
C30 H30C 0.9700 . ?
C31 H31A 0.9700 . ?
C31 H31B 0.9700 . ?
C31 H31C 0.9700 . ?
C32 H32A 0.9700 . ?
C32 H32B 0.9700 . ?
C32 H32C 0.9700 . ?
C30A H30D 0.9700 . ?
C30A H30E 0.9700 . ?
C30A H30F 0.9700 . ?
C31A H31D 0.9700 . ?
C31A H31E 0.9700 . ?
C31A H31F 0.9700 . ?
C32A H32D 0.9700 . ?
C32A H32E 0.9700 . ?
C32A H32F 0.9700 . ?
C33 C34 1.521(10) . ?
C33 H33A 0.9800 . ?
C33 H33B 0.9800 . ?
C34 C35 1.377(10) . ?
C34 C39 1.387(10) . ?
C35 C36 1.406(11) . ?
C35 H35A 0.9400 . ?
C36 C37 1.400(11) . ?
C36 C40 1.513(11) . ?
C37 C38 1.386(11) . ?
C37 H37A 0.9400 . ?
C38 C39 1.408(10) . ?
C38 C44 1.496(11) . ?
C39 O4 1.386(8) . ?
C40 C41 1.496(13) . ?
C40 C43 1.528(13) . ?
C40 C42 1.531(14) . ?
C41 H41A 0.9700 . ?
C41 H41B 0.9700 . ?
C41 H41C 0.9700 . ?
C42 H42A 0.9700 . ?
C42 H42B 0.9700 . ?
C42 H42C 0.9700 . ?
C43 H43A 0.9700 . ?
C43 H43B 0.9700 . ?
C43 H43C 0.9700 . ?
C44 C45 1.519(11) . ?
C44 H44A 0.9800 . ?
C44 H44B 0.9800 . ?
C45 C46 1.369(11) . ?
C45 C50 1.413(11) . ?
C46 C47 1.389(11) . ?
C46 H46A 0.9400 . ?
C47 C48 1.387(11) . ?
C47 C51 1.510(12) . ?
C48 C49 1.388(11) . ?
C48 H48A 0.9400 . ?
C49 C50 1.404(10) . ?
C49 C55 1.507(11) . ?
C50 O5 1.380(9) . ?
C51 C54 1.513(13) . ?
C51 C53 1.529(12) . ?
C51 C52 1.537(13) . ?
C52 H52A 0.9700 . ?
C52 H52B 0.9700 . ?
C52 H52C 0.9700 . ?
C53 H53A 0.9700 . ?
C53 H53B 0.9700 . ?
C53 H53C 0.9700 . ?
C54 H54A 0.9700 . ?
C54 H54B 0.9700 . ?
C54 H54C 0.9700 . ?
C55 H55A 0.9800 . ?
C55 H55B 0.9800 . ?
C56 O3 1.503(11) . ?
C56 C57 1.519(13) . ?
C56 H56A 0.9800 . ?
C56 H56B 0.9800 . ?
C57 C62 1.353(12) . ?
C57 C58 1.371(12) . ?
C58 C59 1.384(14) . ?
C58 H58A 0.9400 . ?
C59 C60 1.400(17) . ?
C59 H59A 0.9400 . ?
C60 C61 1.369(18) . ?
C60 H60A 0.9400 . ?
C61 C62 1.433(17) . ?
C61 H61A 0.9400 . ?
C62 H62A 0.9400 . ?
C63 H63A 0.9700 . ?
C63 H63B 0.9700 . ?
C63 H63C 0.9700 . ?
C64 H64A 0.9700 . ?
C64 H64B 0.9700 . ?
C64 H64C 0.9700 . ?
C65 C66 1.511(13) . ?
C65 H65A 0.9700 . ?
C65 H65B 0.9700 . ?
C65 H65C 0.9700 . ?
C66 C67 1.505(12) . ?
C66 H66A 0.9800 . ?
C66 H66B 0.9800 . ?
C67 C67 1.496(18) 3_545 ?
C67 H67A 0.9800 . ?
C67 H67B 0.9800 . ?
O4 H4A 0.8300 . ?
O5 H5A 0.8300 . ?

loop_
_geom_torsion_atom_site_label_1
_geom_torsion_atom_site_label_2
_geom_torsion_atom_site_label_3
_geom_torsion_atom_site_label_4
_geom_torsion
_geom_torsion_site_symmetry_1
_geom_torsion_site_symmetry_2
_geom_torsion_site_symmetry_3
_geom_torsion_site_symmetry_4
_geom_torsion_publ_flag
O1 C1 C2 C3 177.4(7) . . . . ?
C6 C1 C2 C3 2.1(11) . . . . ?
O1 C1 C2 C55 -0.3(11) . . . . ?
C6 C1 C2 C55 -175.6(7) . . . . ?
C1 C2 C3 C4 0.9(12) . . . . ?
C55 C2 C3 C4 178.6(7) . . . . ?
C2 C3 C4 C5 -1.2(11) . . . . ?
C2 C3 C4 C7 -179.1(7) . . . . ?
C3 C4 C5 C6 -1.4(11) . . . . ?
C7 C4 C5 C6 176.4(7) . . . . ?
C2 C1 C6 C5 -4.5(11) . . . . ?
O1 C1 C6 C5 -179.8(6) . . . . ?
C2 C1 C6 C11 169.2(7) . . . . ?
O1 C1 C6 C11 -6.1(10) . . . . ?
C4 C5 C6 C1 4.2(11) . . . . ?
C4 C5 C6 C11 -169.6(7) . . . . ?
C5 C4 C7 C10 19.8(11) . . . . ?
C3 C4 C7 C10 -162.5(8) . . . . ?
C5 C4 C7 C8 141.6(8) . . . . ?
C3 C4 C7 C8 -40.7(11) . . . . ?
C5 C4 C7 C9 -101.0(10) . . . . ?
C3 C4 C7 C9 76.8(10) . . . . ?
C1 C6 C11 C12 92.8(8) . . . . ?
C5 C6 C11 C12 -93.7(8) . . . . ?
C6 C11 C12 C17 -87.4(9) . . . . ?
C6 C11 C12 C13 98.6(8) . . . . ?
C17 C12 C13 C14 -0.1(11) . . . . ?
C11 C12 C13 C14 174.2(7) . . . . ?
C12 C13 C14 C15 -0.9(11) . . . . ?
C12 C13 C14 C18 -179.5(7) . . . . ?
C13 C14 C15 C16 0.8(11) . . . . ?
C18 C14 C15 C16 179.5(7) . . . . ?
C14 C15 C16 C17 0.1(11) . . . . ?
C14 C15 C16 C22 -179.6(7) . . . . ?
C13 C12 C17 C16 1.1(11) . . . . ?
C11 C12 C17 C16 -173.0(7) . . . . ?
C13 C12 C17 O2 176.8(6) . . . . ?
C11 C12 C17 O2 2.7(10) . . . . ?
C15 C16 C17 C12 -1.1(11) . . . . ?
C22 C16 C17 C12 178.6(7) . . . . ?
C15 C16 C17 O2 -176.8(6) . . . . ?
C22 C16 C17 O2 2.8(10) . . . . ?
C13 C14 C18 C19A -32.3(17) . . . . ?
C15 C14 C18 C19A 149.0(15) . . . . ?
C13 C14 C18 C19 -70.7(12) . . . . ?
C15 C14 C18 C19 110.7(11) . . . . ?
C13 C14 C18 C21 134.2(17) . . . . ?
C15 C14 C18 C21 -44.4(18) . . . . ?
C13 C14 C18 C21A 174.6(9) . . . . ?
C15 C14 C18 C21A -4.0(12) . . . . ?
C13 C14 C18 C20 56.6(10) . . . . ?
C15 C14 C18 C20 -122.0(9) . . . . ?
C15 C16 C22 C23 -99.4(8) . . . . ?
C17 C16 C22 C23 80.9(9) . . . . ?
C16 C22 C23 C24 44.4(9) . . . . ?
C16 C22 C23 C28 -135.9(7) . . . . ?
C28 C23 C24 C25 0.7(11) . . . . ?
C22 C23 C24 C25 -179.5(7) . . . . ?
C23 C24 C25 C26 1.2(11) . . . . ?
C23 C24 C25 C29 -178.6(7) . . . . ?
C24 C25 C26 C27 -1.1(11) . . . . ?
C29 C25 C26 C27 178.7(7) . . . . ?
C25 C26 C27 C28 -0.9(11) . . . . ?
C25 C26 C27 C33 -179.6(7) . . . . ?
C26 C27 C28 O3 -174.9(6) . . . . ?
C33 C27 C28 O3 3.8(10) . . . . ?
C26 C27 C28 C23 2.9(11) . . . . ?
C33 C27 C28 C23 -178.4(7) . . . . ?
C24 C23 C28 O3 175.0(6) . . . . ?
C22 C23 C28 O3 -4.8(10) . . . . ?
C24 C23 C28 C27 -2.8(10) . . . . ?
C22 C23 C28 C27 177.4(7) . . . . ?
C24 C25 C29 C31A 117.5(10) . . . . ?
C26 C25 C29 C31A -62.3(11) . . . . ?
C24 C25 C29 C32 -78.4(14) . . . . ?
C26 C25 C29 C32 101.8(14) . . . . ?
C24 C25 C29 C30 47.2(14) . . . . ?
C26 C25 C29 C30 -132.7(13) . . . . ?
C24 C25 C29 C32A -118.6(9) . . . . ?
C26 C25 C29 C32A 61.6(11) . . . . ?
C24 C25 C29 C30A -4.8(11) . . . . ?
C26 C25 C29 C30A 175.4(9) . . . . ?
C24 C25 C29 C31 162.9(12) . . . . ?
C26 C25 C29 C31 -16.9(13) . . . . ?
C26 C27 C33 C34 -108.6(8) . . . . ?
C28 C27 C33 C34 72.7(9) . . . . ?
C27 C33 C34 C35 -117.2(8) . . . . ?
C27 C33 C34 C39 66.8(9) . . . . ?
C39 C34 C35 C36 1.7(11) . . . . ?
C33 C34 C35 C36 -174.4(7) . . . . ?
C34 C35 C36 C37 1.4(11) . . . . ?
C34 C35 C36 C40 -176.5(7) . . . . ?
C35 C36 C37 C38 -2.5(11) . . . . ?
C40 C36 C37 C38 175.3(7) . . . . ?
C36 C37 C38 C39 0.6(11) . . . . ?
C36 C37 C38 C44 174.8(7) . . . . ?
C35 C34 C39 O4 178.9(6) . . . . ?
C33 C34 C39 O4 -5.1(10) . . . . ?
C35 C34 C39 C38 -3.7(11) . . . . ?
C33 C34 C39 C38 172.3(7) . . . . ?
C37 C38 C39 O4 -179.9(6) . . . . ?
C44 C38 C39 O4 5.9(11) . . . . ?
C37 C38 C39 C34 2.6(11) . . . . ?
C44 C38 C39 C34 -171.5(7) . . . . ?
C37 C36 C40 C41 -104.6(11) . . . . ?
C35 C36 C40 C41 73.2(11) . . . . ?
C37 C36 C40 C43 13.1(12) . . . . ?
C35 C36 C40 C43 -169.1(8) . . . . ?
C37 C36 C40 C42 130.8(10) . . . . ?
C35 C36 C40 C42 -51.5(11) . . . . ?
C37 C38 C44 C45 122.4(8) . . . . ?
C39 C38 C44 C45 -63.6(11) . . . . ?
C38 C44 C45 C46 117.1(9) . . . . ?
C38 C44 C45 C50 -63.0(10) . . . . ?
C50 C45 C46 C47 -1.3(11) . . . . ?
C44 C45 C46 C47 178.6(7) . . . . ?
C45 C46 C47 C48 2.9(11) . . . . ?
C45 C46 C47 C51 -177.6(7) . . . . ?
C46 C47 C48 C49 -2.0(11) . . . . ?
C51 C47 C48 C49 178.5(7) . . . . ?
C47 C48 C49 C50 -0.4(11) . . . . ?
C47 C48 C49 C55 -177.4(7) . . . . ?
C48 C49 C50 O5 -178.3(6) . . . . ?
C55 C49 C50 O5 -1.2(10) . . . . ?
C48 C49 C50 C45 2.1(10) . . . . ?
C55 C49 C50 C45 179.1(7) . . . . ?
C46 C45 C50 O5 179.1(6) . . . . ?
C44 C45 C50 O5 -0.8(10) . . . . ?
C46 C45 C50 C49 -1.3(10) . . . . ?
C44 C45 C50 C49 178.9(7) . . . . ?
C48 C47 C51 C54 -11.6(12) . . . . ?
C46 C47 C51 C54 169.0(8) . . . . ?
C48 C47 C51 C53 -131.5(9) . . . . ?
C46 C47 C51 C53 49.0(11) . . . . ?
C48 C47 C51 C52 111.6(9) . . . . ?
C46 C47 C51 C52 -67.8(10) . . . . ?
C48 C49 C55 C2 -51.5(10) . . . . ?
C50 C49 C55 C2 131.6(7) . . . . ?
C3 C2 C55 C49 92.4(9) . . . . ?
C1 C2 C55 C49 -90.0(9) . . . . ?
O3 C56 C57 C62 -94.4(12) . . . . ?
O3 C56 C57 C58 84.2(12) . . . . ?
C62 C57 C58 C59 -0.2(19) . . . . ?
C56 C57 C58 C59 -178.6(10) . . . . ?
C57 C58 C59 C60 4(2) . . . . ?
C58 C59 C60 C61 -9(3) . . . . ?
C59 C60 C61 C62 10(3) . . . . ?
C58 C57 C62 C61 2(2) . . . . ?
C56 C57 C62 C61 -179.7(16) . . . . ?
C60 C61 C62 C57 -6(3) . . . . ?
C65 C66 C67 C67 71.6(15) . . . 3_545 ?
C2 C1 O1 Si1 112.7(7) . . . . ?
C6 C1 O1 Si1 -71.9(8) . . . . ?
O2 Si1 O1 C1 85.9(5) . . . . ?
C64 Si1 O1 C1 -162.2(5) . . . . ?
C63 Si1 O1 C1 -34.6(6) . . . . ?
C12 C17 O2 Si1 70.8(9) . . . . ?
C16 C17 O2 Si1 -113.4(7) . . . . ?
O1 Si1 O2 C17 -84.8(6) . . . . ?
C64 Si1 O2 C17 162.3(6) . . . . ?
C63 Si1 O2 C17 34.0(7) . . . . ?
C27 C28 O3 C56 94.2(8) . . . . ?
C23 C28 O3 C56 -83.6(8) . . . . ?
C57 C56 O3 C28 -171.4(7) . . . . ?
